data_7049237
loop_
_publ_author_name
'Zhu, Qiang-Yu'
'Zhou, Li-Peng'
'Sun, Qing-Fu'

_publ_section_title
;
 Strongly luminescent 5d/4f heterometal-organic macrocycles with open
 metal sites: post-assembly modification and sensing.
;
_journal_issue 14
_journal_name_full 'Dalton transactions (Cambridge, England : 2003)'
_journal_page_first 4479
_journal_page_last 4483
_journal_paper_doi 10.1039/c9dt00710e
_journal_volume 48
_journal_year 2019
_chemical_formula_sum 'C178 H194 F6 Lu2 N16 O20 P4 Pt2 S2'
_chemical_formula_weight 3919.60
_space_group_crystal_system monoclinic
_space_group_IT_number 14
_space_group_name_Hall '-P 2yn'
_space_group_name_H-M_alt 'P 1 21/n 1'
_symmetry_space_group_name_Hall '-P 2yn'
_symmetry_space_group_name_H-M 'P 1 21/n 1'
_atom_sites_solution_hydrogens geom
_audit_creation_method SHELXL-2016/6
_audit_update_record
;
2019-01-23 deposited with the CCDC.    2019-03-04 downloaded from the CCDC.
;
_cell_angle_alpha 90
_cell_angle_beta 92.432(2)
_cell_angle_gamma 90
_cell_formula_units_Z 2
_cell_length_a 18.6809(11)
_cell_length_b 15.9420(10)
_cell_length_c 41.772(3)
_cell_measurement_reflns_used 9938
_cell_measurement_temperature 298(2)
_cell_measurement_theta_max 24.57
_cell_measurement_theta_min 2.61
_cell_volume 12429.0(14)
_computing_cell_refinement 'Bruker SAINT'
_computing_data_collection 'Bruker APEX2'
_computing_data_reduction 'Bruker SAINT'
_computing_molecular_graphics 'Bruker SHELXTL'
_computing_publication_material 'Bruker SHELXTL'
_computing_structure_refinement 'SHELXL-2016/6 (Sheldrick, 2016)'
_computing_structure_solution 'SHELXT 2014/5 (Sheldrick, 2014)'
_diffrn_ambient_temperature 298(2)
_diffrn_measured_fraction_theta_full 0.999
_diffrn_measured_fraction_theta_max 0.997
_diffrn_measurement_device_type 'Bruker APEX-II CCD'
_diffrn_measurement_method '\f and \w scans'
_diffrn_radiation_type MoK\a
_diffrn_radiation_wavelength 0.71073
_diffrn_reflns_av_R_equivalents 0.0856
_diffrn_reflns_av_unetI/netI 0.0541
_diffrn_reflns_Laue_measured_fraction_full 0.999
_diffrn_reflns_Laue_measured_fraction_max 0.997
_diffrn_reflns_limit_h_max 26
_diffrn_reflns_limit_h_min -26
_diffrn_reflns_limit_k_max 22
_diffrn_reflns_limit_k_min -22
_diffrn_reflns_limit_l_max 59
_diffrn_reflns_limit_l_min -59
_diffrn_reflns_number 423376
_diffrn_reflns_point_group_measured_fraction_full 0.999
_diffrn_reflns_point_group_measured_fraction_max 0.997
_diffrn_reflns_theta_full 25.242
_diffrn_reflns_theta_max 30.568
_diffrn_reflns_theta_min 2.198
_exptl_absorpt_coefficient_mu 2.004
_exptl_absorpt_correction_type none
_exptl_crystal_colour green
_exptl_crystal_density_diffrn 1.047
_exptl_crystal_description block
_exptl_crystal_F_000 3956
_exptl_crystal_size_max 0.12
_exptl_crystal_size_mid 0.10
_exptl_crystal_size_min 0.08
_refine_diff_density_max 1.627
_refine_diff_density_min -1.119
_refine_diff_density_rms 0.128
_refine_ls_extinction_method none
_refine_ls_goodness_of_fit_ref 1.050
_refine_ls_hydrogen_treatment constr
_refine_ls_matrix_type full
_refine_ls_number_parameters 998
_refine_ls_number_reflns 38017
_refine_ls_number_restraints 1007
_refine_ls_restrained_S_all 1.047
_refine_ls_R_factor_all 0.1574
_refine_ls_R_factor_gt 0.0776
_refine_ls_shift/su_max 0.003
_refine_ls_shift/su_mean 0.000
_refine_ls_structure_factor_coef Fsqd
_refine_ls_weighting_details 'w=1/[\s^2^(Fo^2^)+(0.1279P)^2^+10.4538P] where P=(Fo^2^+2Fc^2^)/3'
_refine_ls_weighting_scheme calc
_refine_ls_wR_factor_gt 0.2185
_refine_ls_wR_factor_ref 0.2697
_reflns_Friedel_coverage 0.000
_reflns_number_gt 18031
_reflns_number_total 38017
_reflns_threshold_expression 'I > 2\s(I)'
_cod_data_source_file c9dt00710e2.cif
_cod_data_source_block mo_491_7bb_0m_a_sq_s
_cod_depositor_comments 'Adding full bibliography for 7049235--7049237.cif.'
_cod_original_cell_volume 12429.1(13)
_cod_database_code 7049237
_shelx_shelxl_version_number 2016/6
_shelx_space_group_comment
;
The symmetry employed for this shelxl refinement is uniquely defined
by the following loop, which should always be used as a source of
symmetry information in preference to the above space-group names.
They are only intended as comments.
;

loop_
_space_group_symop_operation_xyz
'x, y, z'
'-x+1/2, y+1/2, -z+1/2'
'-x, -y, -z'
'x-1/2, -y-1/2, z-1/2'

loop_
_atom_site_label
_atom_site_type_symbol
_atom_site_fract_x
_atom_site_fract_y
_atom_site_fract_z
_atom_site_U_iso_or_equiv
_atom_site_adp_type
_atom_site_occupancy
_atom_site_site_symmetry_order
_atom_site_calc_flag
_atom_site_refinement_flags_posn
_atom_site_refinement_flags_adp
N1_1 N 0.0467(3) 0.4079(5) 0.47206(14) 0.0880(17) Uani 1 1 d . U
C2_1 C 0.0489(5) 0.4177(8) 0.44067(19) 0.111(3) Uani 1 1 d . U
H2_1 H 0.086396 0.447392 0.432059 0.133 Uiso 1 1 calc R U
C3_1 C -0.0046(5) 0.3838(8) 0.4206(2) 0.120(3) Uani 1 1 d . U
H3_1 H -0.000957 0.388570 0.398528 0.144 Uiso 1 1 calc R U
C4_1 C -0.0642(5) 0.3423(8) 0.4327(2) 0.122(3) Uani 1 1 d . U
C5_1 C -0.1170(6) 0.3008(11) 0.4106(3) 0.157(4) Uani 1 1 d . U
C6_1 C -0.0831(8) 0.2423(15) 0.3883(5) 0.269(10) Uani 1 1 d . U
H6A_1 H -0.119536 0.212330 0.376161 0.403 Uiso 1 1 calc R U
H6AB_1 H -0.053574 0.203186 0.400383 0.403 Uiso 1 1 calc R U
H6AC_1 H -0.054081 0.273333 0.374074 0.403 Uiso 1 1 calc R U
C7_1 C -0.1532(9) 0.3726(15) 0.3887(5) 0.250(8) Uani 1 1 d . U
H7A_1 H -0.173022 0.348249 0.369262 0.375 Uiso 1 1 calc R U
H7AB_1 H -0.117705 0.413467 0.383656 0.375 Uiso 1 1 calc R U
H7AC_1 H -0.190634 0.399117 0.400067 0.375 Uiso 1 1 calc R U
C8_1 C -0.1800(8) 0.2744(16) 0.4281(4) 0.265(10) Uani 1 1 d . U
H8A_1 H -0.220453 0.268274 0.413376 0.397 Uiso 1 1 calc R U
H8AB_1 H -0.190364 0.316035 0.443871 0.397 Uiso 1 1 calc R U
H8AC_1 H -0.170075 0.221785 0.438560 0.397 Uiso 1 1 calc R U
C9_1 C -0.0655(4) 0.3408(7) 0.4655(2) 0.107(3) Uani 1 1 d . U
H9_1 H -0.104888 0.317147 0.474978 0.128 Uiso 1 1 calc R U
C10_1 C -0.0110(4) 0.3726(6) 0.48492(18) 0.088(2) Uani 1 1 d . U
C11_1 C -0.0097(4) 0.3704(6) 0.52094(19) 0.088(2) Uani 1 1 d . U
C12_1 C -0.0638(4) 0.3386(6) 0.5387(2) 0.099(2) Uani 1 1 d . U
H12_1 H -0.104247 0.315589 0.528295 0.119 Uiso 1 1 calc R U
C13_1 C -0.0587(5) 0.3404(8) 0.5710(2) 0.122(3) Uani 1 1 d . U
C14_1 C -0.1163(6) 0.2997(9) 0.5911(3) 0.164(4) Uani 1 1 d D U
C15_1 C -0.1823(7) 0.2705(11) 0.5704(3) 0.220(7) Uani 1 1 d D U
H15A_1 H -0.198788 0.315672 0.556793 0.330 Uiso 1 1 calc R U
H15B_1 H -0.219842 0.254204 0.584136 0.330 Uiso 1 1 calc R U
H15C_1 H -0.169280 0.223605 0.557497 0.330 Uiso 1 1 calc R U
C16_1 C -0.1416(7) 0.3678(12) 0.6152(3) 0.222(7) Uani 1 1 d D U
H16A_1 H -0.153663 0.418457 0.603775 0.333 Uiso 1 1 calc R U
H16B_1 H -0.103638 0.379084 0.630859 0.333 Uiso 1 1 calc R U
H16C_1 H -0.182831 0.347681 0.625782 0.333 Uiso 1 1 calc R U
C17_1 C -0.0823(9) 0.2258(11) 0.6101(4) 0.272(10) Uani 1 1 d D U
H17A_1 H -0.058627 0.189201 0.595673 0.407 Uiso 1 1 calc R U
H17B_1 H -0.119053 0.195340 0.620488 0.407 Uiso 1 1 calc R U
H17C_1 H -0.048125 0.246931 0.625889 0.407 Uiso 1 1 calc R U
C18_1 C 0.0017(6) 0.3716(8) 0.5849(2) 0.124(3) Uani 1 1 d . U
H18_1 H 0.007457 0.371163 0.607078 0.149 Uiso 1 1 calc R U
C19_1 C 0.0541(5) 0.4034(7) 0.5675(2) 0.107(3) Uani 1 1 d . U
H19_1 H 0.094041 0.426234 0.578263 0.129 Uiso 1 1 calc R U
N20_1 N 0.0517(3) 0.4039(5) 0.53524(15) 0.0926(18) Uani 1 1 d . U
Pt21_1 Pt 0.12744(2) 0.44369(2) 0.50516(2) 0.08780(14) Uani 1 1 d . U
C22_1 C 0.1948(4) 0.4754(6) 0.47324(19) 0.091(2) Uani 1 1 d . U
C23_1 C 0.2371(5) 0.4867(6) 0.4528(2) 0.096(2) Uani 1 1 d . U
C24_1 C 0.2818(4) 0.4990(6) 0.4271(2) 0.091(2) Uani 1 1 d . U
C25_1 C 0.2744(4) 0.4513(5) 0.39932(19) 0.0844(19) Uani 1 1 d . U
H25_1 H 0.238969 0.410361 0.397881 0.101 Uiso 1 1 calc R U
C26_1 C 0.3177(4) 0.4627(5) 0.37392(17) 0.0765(17) Uani 1 1 d . U
N27_1 N 0.3708(3) 0.5206(4) 0.37587(15) 0.0736(14) Uani 1 1 d . U
C28_1 C 0.3181(4) 0.4135(5) 0.34384(17) 0.0790(18) Uani 1 1 d . U
O29_1 O 0.3778(3) 0.4081(3) 0.33119(12) 0.0820(13) Uani 1 1 d . U
N30_1 N 0.2609(3) 0.3730(5) 0.33172(16) 0.0917(18) Uani 1 1 d D U
C31_1 C 0.2723(5) 0.3159(7) 0.3038(2) 0.118(3) Uani 1 1 d D U
H31A_1 H 0.234697 0.273931 0.302574 0.142 Uiso 1 1 calc R U
H31B_1 H 0.317811 0.287155 0.306981 0.142 Uiso 1 1 calc R U
C32_1 C 0.2719(6) 0.3649(9) 0.2728(2) 0.146(4) Uani 1 1 d D U
H32A_1 H 0.293511 0.331830 0.256603 0.220 Uiso 1 1 calc R U
H32B_1 H 0.298533 0.415913 0.276029 0.220 Uiso 1 1 calc R U
H32C_1 H 0.223412 0.378017 0.266077 0.220 Uiso 1 1 calc R U
C33_1 C 0.1862(3) 0.3879(6) 0.3389(2) 0.091(2) Uani 1 1 d D U
H33A_1 H 0.158970 0.399085 0.319126 0.110 Uiso 1 1 calc R U
H33B_1 H 0.183562 0.437407 0.352347 0.110 Uiso 1 1 calc R U
C34_1 C 0.1523(5) 0.3146(7) 0.3559(3) 0.131(4) Uani 1 1 d D U
H34A_1 H 0.106747 0.331407 0.363521 0.196 Uiso 1 1 calc R U
H34B_1 H 0.183094 0.297309 0.373655 0.196 Uiso 1 1 calc R U
H34C_1 H 0.145684 0.268717 0.341165 0.196 Uiso 1 1 calc R U
C35_1 C 0.3377(4) 0.5593(6) 0.4276(2) 0.093(2) Uani 1 1 d . U
H35_1 H 0.345788 0.593082 0.445541 0.112 Uiso 1 1 calc R U
C36_1 C 0.3796(4) 0.5677(5) 0.40197(19) 0.0820(19) Uani 1 1 d . U
C37_1 C 0.4449(4) 0.6228(5) 0.39931(19) 0.085(2) Uani 1 1 d . U
O38_1 O 0.4934(3) 0.5934(3) 0.38296(13) 0.0845(13) Uani 1 1 d . U
N39_1 N 0.4538(4) 0.6966(5) 0.4141(2) 0.120(3) Uani 1 1 d . U
C40_1 C 0.5202(6) 0.7408(8) 0.4111(3) 0.146(4) Uani 1 1 d . U
H40A_1 H 0.535673 0.734723 0.389315 0.176 Uiso 1 1 calc R U
H40B_1 H 0.512372 0.800073 0.414908 0.176 Uiso 1 1 calc R U
C41_1 C 0.5755(8) 0.7113(11) 0.4328(4) 0.196(7) Uani 1 1 d . U
H41A_1 H 0.575061 0.651127 0.433120 0.294 Uiso 1 1 calc R U
H41B_1 H 0.567556 0.732337 0.453873 0.294 Uiso 1 1 calc R U
H41C_1 H 0.621058 0.730673 0.425965 0.294 Uiso 1 1 calc R U
C44_1 C 0.1988(4) 0.4666(6) 0.5385(2) 0.092(2) Uani 1 1 d . U
C43_1 C 0.3962(11) 0.7657(13) 0.4603(4) 0.266(10) Uani 1 1 d D U
H43A_1 H 0.443063 0.786707 0.466316 0.399 Uiso 1 1 calc R U
H43B_1 H 0.387573 0.714913 0.471820 0.399 Uiso 1 1 calc R U
H43C_1 H 0.360853 0.806814 0.465332 0.399 Uiso 1 1 calc R U
C42_1 C 0.3920(7) 0.7488(9) 0.4260(4) 0.189(6) Uani 1 1 d D U
H42A_1 H 0.390630 0.801772 0.414552 0.227 Uiso 1 1 calc R U
H42B_1 H 0.347451 0.719598 0.420736 0.227 Uiso 1 1 calc R U
C45_1 C 0.2444(5) 0.4821(7) 0.5596(2) 0.112(3) Uani 1 1 d . U
C46_1 C 0.2978(4) 0.4982(6) 0.5841(2) 0.097(2) Uani 1 1 d . U
C47_1 C 0.3479(4) 0.5606(6) 0.5800(2) 0.094(2) Uani 1 1 d . U
H47_1 H 0.347613 0.592319 0.561347 0.112 Uiso 1 1 calc R U
C48_1 C 0.3990(4) 0.5746(5) 0.60487(19) 0.0832(19) Uani 1 1 d . U
N49_1 N 0.4026(3) 0.5282(4) 0.63140(14) 0.0729(13) Uani 1 1 d . U
C50_1 C 0.4633(4) 0.6315(6) 0.6033(2) 0.092(2) Uani 1 1 d . U
O51_1 O 0.5194(3) 0.6057(3) 0.61729(13) 0.0898(15) Uani 1 1 d . U
N52_1 N 0.4620(5) 0.7034(6) 0.5883(2) 0.130(3) Uani 1 1 d . U
C53_1 C 0.5303(7) 0.7526(9) 0.5871(4) 0.165(5) Uani 1 1 d D U
H53A_1 H 0.519244 0.810722 0.582218 0.199 Uiso 1 1 calc R U
H53B_1 H 0.555296 0.750690 0.607954 0.199 Uiso 1 1 calc R U
C54_1 C 0.5770(10) 0.7186(15) 0.5628(5) 0.265(11) Uani 1 1 d D U
H54A_1 H 0.548605 0.687519 0.547177 0.398 Uiso 1 1 calc R U
H54B_1 H 0.612136 0.682263 0.572849 0.398 Uiso 1 1 calc R U
H54C_1 H 0.600601 0.763951 0.552383 0.398 Uiso 1 1 calc R U
C55_1 C 0.3924(7) 0.7526(9) 0.5794(4) 0.189(6) Uani 1 1 d D U
H55A_1 H 0.350406 0.722105 0.585804 0.227 Uiso 1 1 calc R U
H55B_1 H 0.392891 0.807482 0.589426 0.227 Uiso 1 1 calc R U
C57_1 C 0.3000(4) 0.4513(6) 0.6122(2) 0.092(2) Uani 1 1 d . U
H57_1 H 0.266530 0.409204 0.615222 0.111 Uiso 1 1 calc R U
C56_1 C 0.3933(14) 0.7602(18) 0.5431(4) 0.348(15) Uani 1 1 d D U
H56A_1 H 0.425419 0.719175 0.534986 0.522 Uiso 1 1 calc R U
H56B_1 H 0.409112 0.815352 0.537523 0.522 Uiso 1 1 calc R U
H56C_1 H 0.345913 0.750857 0.534038 0.522 Uiso 1 1 calc R U
C58_1 C 0.3533(4) 0.4684(5) 0.63564(18) 0.0773(17) Uani 1 1 d . U
C59_1 C 0.3695(5) 0.4220(5) 0.6669(2) 0.0885(19) Uani 1 1 d . U
O60_1 O 0.4337(3) 0.4199(4) 0.67591(12) 0.0879(14) Uani 1 1 d . U
N61_1 N 0.3195(4) 0.3828(6) 0.6825(2) 0.123(3) Uani 1 1 d . U
C62_1 C 0.2404(5) 0.3935(9) 0.6759(3) 0.145(4) Uani 1 1 d . U
H62A_1 H 0.231858 0.437389 0.660092 0.174 Uiso 1 1 calc R U
H62B_1 H 0.217715 0.409860 0.695403 0.174 Uiso 1 1 calc R U
C63_1 C 0.2083(7) 0.3105(10) 0.6634(4) 0.207(7) Uani 1 1 d . U
H63A_1 H 0.213016 0.307227 0.640620 0.311 Uiso 1 1 calc R U
H63B_1 H 0.158511 0.308019 0.668138 0.311 Uiso 1 1 calc R U
H63C_1 H 0.233270 0.264435 0.673559 0.311 Uiso 1 1 calc R U
C64_1 C 0.3723(19) 0.2495(19) 0.6953(9) 0.45(2) Uani 1 1 d . U
H64A_1 H 0.333701 0.211340 0.690210 0.668 Uiso 1 1 calc R U
H64B_1 H 0.406688 0.222698 0.709654 0.668 Uiso 1 1 calc R U
H64C_1 H 0.394926 0.265328 0.676023 0.668 Uiso 1 1 calc R U
C65_1 C 0.3414(6) 0.3314(11) 0.7121(4) 0.208(8) Uani 1 1 d . U
H65A_1 H 0.300662 0.318401 0.724895 0.250 Uiso 1 1 calc R U
H65B_1 H 0.377863 0.359691 0.725381 0.250 Uiso 1 1 calc R U
Lu66_1 Lu 0.52350(2) 0.50607(2) 0.65672(2) 0.07101(12) Uani 1 1 d . U
O1_2 O 0.5829(3) 0.4175(4) 0.68870(13) 0.0915(15) Uani 1 1 d . U
P2_2 P 0.61089(12) 0.35740(15) 0.71266(6) 0.0906(6) Uani 1 1 d . U
C3_2 C 0.6111(5) 0.2544(6) 0.6960(3) 0.113(3) Uani 1 1 d . U
C4_2 C 0.6687(7) 0.1986(8) 0.7006(4) 0.159(5) Uani 1 1 d . U
H4_2 H 0.709078 0.215568 0.712759 0.191 Uiso 1 1 calc R U
C5_2 C 0.6668(9) 0.1195(9) 0.6876(5) 0.189(6) Uani 1 1 d . U
H5_2 H 0.705661 0.083189 0.689716 0.227 Uiso 1 1 calc R U
C6_2 C 0.6070(10) 0.0977(10) 0.6721(5) 0.213(7) Uani 1 1 d . U
H6_2 H 0.602414 0.042149 0.665521 0.256 Uiso 1 1 calc R U
C7_2 C 0.5514(8) 0.1504(10) 0.6649(5) 0.195(6) Uani 1 1 d . U
H7_2 H 0.513241 0.132495 0.651601 0.234 Uiso 1 1 calc R U
C8_2 C 0.5517(6) 0.2284(7) 0.6770(3) 0.146(4) Uani 1 1 d . U
H8_2 H 0.513211 0.264347 0.672847 0.175 Uiso 1 1 calc R U
C9_2 C 0.7006(5) 0.3833(6) 0.7259(2) 0.095(2) Uani 1 1 d . U
C10_2 C 0.7494(5) 0.4028(7) 0.7037(3) 0.113(3) Uani 1 1 d . U
H10_2 H 0.732937 0.406888 0.682394 0.136 Uiso 1 1 calc R U
C11_2 C 0.8210(6) 0.4170(8) 0.7103(3) 0.132(3) Uani 1 1 d . U
H11_2 H 0.854106 0.423750 0.694511 0.159 Uiso 1 1 calc R U
C12_2 C 0.8405(6) 0.4204(8) 0.7451(3) 0.140(4) Uani 1 1 d . U
H12_2 H 0.886560 0.436674 0.751729 0.168 Uiso 1 1 calc R U
C13_2 C 0.7932(6) 0.4004(8) 0.7672(3) 0.127(3) Uani 1 1 d . U
H13_2 H 0.807987 0.398361 0.788743 0.153 Uiso 1 1 calc R U
C14_2 C 0.7240(5) 0.3832(7) 0.7584(2) 0.113(3) Uani 1 1 d . U
H14_2 H 0.691505 0.371186 0.774061 0.136 Uiso 1 1 calc R U
C15_2 C 0.5582(5) 0.3502(6) 0.7469(2) 0.103(2) Uani 1 1 d . U
C16_2 C 0.5453(7) 0.2716(8) 0.7621(3) 0.146(4) Uani 1 1 d . U
H16_2 H 0.561632 0.222982 0.752526 0.176 Uiso 1 1 calc R U
C17_2 C 0.5103(9) 0.2644(11) 0.7900(4) 0.172(5) Uani 1 1 d . U
H17_2 H 0.506441 0.212411 0.799839 0.206 Uiso 1 1 calc R U
C18_2 C 0.4820(9) 0.3318(12) 0.8028(4) 0.176(5) Uani 1 1 d . U
H18_2 H 0.455977 0.326298 0.821230 0.211 Uiso 1 1 calc R U
C19_2 C 0.4906(7) 0.4122(10) 0.7891(3) 0.149(4) Uani 1 1 d . U
H19_2 H 0.471147 0.459270 0.798576 0.179 Uiso 1 1 calc R U
C20_2 C 0.5277(5) 0.4202(8) 0.7618(2) 0.110(2) Uani 1 1 d . U
O21_2 O 0.5371(4) 0.4957(4) 0.74702(14) 0.118(2) Uani 1 1 d . U
C22_2 C 0.5592(5) 0.5654(7) 0.7647(2) 0.103(2) Uani 1 1 d . U
C23_2 C 0.6049(6) 0.5614(8) 0.7909(2) 0.121(3) Uani 1 1 d . U
H23_2 H 0.622845 0.510004 0.798118 0.145 Uiso 1 1 calc R U
C24_2 C 0.6242(7) 0.6341(10) 0.8065(3) 0.140(4) Uani 1 1 d . U
H24_2 H 0.654271 0.631042 0.824762 0.169 Uiso 1 1 calc R U
C25_2 C 0.6016(8) 0.7089(10) 0.7963(3) 0.153(4) Uani 1 1 d . U
H25_2 H 0.617378 0.757397 0.806800 0.184 Uiso 1 1 calc R U
C26_2 C 0.5542(7) 0.7139(8) 0.7701(3) 0.133(3) Uani 1 1 d . U
H26_2 H 0.537308 0.765934 0.763123 0.160 Uiso 1 1 calc R U
C27_2 C 0.5319(5) 0.6419(7) 0.7541(2) 0.104(2) Uani 1 1 d . U
P28_2 P 0.46858(13) 0.64831(16) 0.72012(6) 0.0944(6) Uani 1 1 d . U
O29_2 O 0.4843(3) 0.5923(4) 0.69248(14) 0.0972(16) Uani 1 1 d . U
C30_2 C 0.4676(6) 0.7569(7) 0.7078(3) 0.119(3) Uani 1 1 d . U
C31_2 C 0.5140(8) 0.7762(9) 0.6833(3) 0.148(4) Uani 1 1 d . U
H31_2 H 0.541382 0.735590 0.673490 0.177 Uiso 1 1 calc R U
C32_2 C 0.5160(10) 0.8597(10) 0.6748(4) 0.182(5) Uani 1 1 d . U
H32_2 H 0.548022 0.876179 0.659519 0.218 Uiso 1 1 calc R U
C33_2 C 0.4736(12) 0.9191(12) 0.6874(5) 0.200(7) Uani 1 1 d . U
H33_2 H 0.476712 0.974377 0.680491 0.240 Uiso 1 1 calc R U
C34_2 C 0.4269(12) 0.8988(11) 0.7100(5) 0.207(7) Uani 1 1 d . U
H34A_2 H 0.379553 0.915754 0.702023 0.249 Uiso 1 1 calc R U
H34B_2 H 0.438591 0.932735 0.728751 0.249 Uiso 1 1 calc R U
C35_2 C 0.4222(9) 0.8149(9) 0.7202(4) 0.174(5) Uani 1 1 d . U
H35_2 H 0.388934 0.799110 0.734961 0.209 Uiso 1 1 calc R U
C36_2 C 0.3843(6) 0.6252(7) 0.7353(3) 0.124(3) Uani 1 1 d . U
C37_2 C 0.3679(7) 0.6211(8) 0.7668(3) 0.151(4) Uani 1 1 d . U
H37_2 H 0.404956 0.629908 0.782042 0.181 Uiso 1 1 calc R U
C38_2 C 0.3015(9) 0.6052(13) 0.7778(5) 0.192(6) Uani 1 1 d . U
H38_2 H 0.293701 0.599819 0.799546 0.230 Uiso 1 1 calc R U
C39_2 C 0.2479(9) 0.5976(12) 0.7555(5) 0.195(6) Uani 1 1 d . U
H39_2 H 0.202233 0.587456 0.762688 0.234 Uiso 1 1 calc R U
C40_2 C 0.2553(7) 0.6038(11) 0.7212(5) 0.183(5) Uani 1 1 d . U
H40_2 H 0.216165 0.601184 0.706683 0.219 Uiso 1 1 calc R U
C41_2 C 0.3267(6) 0.6143(9) 0.7111(4) 0.153(4) Uani 1 1 d . U
H41_2 H 0.336274 0.614105 0.689449 0.183 Uiso 1 1 calc R U
S1_3 S -0.0230(5) 0.5105(6) 0.3271(3) 0.306(4) Uiso 1 1 d D U
O2_3 O 0.0032(11) 0.5931(10) 0.3126(5) 0.376(11) Uiso 1 1 d D U
O3_3 O -0.0837(8) 0.5339(10) 0.3470(3) 0.266(7) Uiso 1 1 d D U
O4_3 O 0.0244(10) 0.4521(13) 0.3376(5) 0.397(13) Uiso 1 1 d D U
C5_3 C -0.0622(10) 0.4705(12) 0.2913(5) 0.380(17) Uiso 1 1 d D U
F6_3 F -0.0843(9) 0.4060(10) 0.3056(5) 0.394(10) Uiso 1 1 d D U
F7_3 F -0.0988(8) 0.5363(10) 0.2831(4) 0.316(7) Uiso 1 1 d D U
F8_3 F 0.0037(8) 0.4686(9) 0.2770(3) 0.292(6) Uiso 1 1 d D U

loop_
_atom_site_aniso_label
_atom_site_aniso_U_11
_atom_site_aniso_U_22
_atom_site_aniso_U_33
_atom_site_aniso_U_23
_atom_site_aniso_U_13
_atom_site_aniso_U_12
N1_1 0.064(3) 0.137(5) 0.063(3) -0.002(3) 0.002(2) 0.005(3)
C2_1 0.080(5) 0.191(9) 0.062(4) -0.004(5) -0.006(3) -0.011(5)
C3_1 0.081(5) 0.202(10) 0.077(5) -0.031(6) -0.004(4) -0.003(5)
C4_1 0.075(5) 0.204(10) 0.086(5) -0.032(6) -0.004(4) 0.001(5)
C5_1 0.102(7) 0.262(13) 0.104(7) -0.062(7) -0.008(5) -0.032(7)
C6_1 0.132(11) 0.37(2) 0.30(2) -0.218(18) -0.017(10) -0.013(12)
C7_1 0.161(13) 0.35(2) 0.225(17) -0.013(13) -0.116(12) -0.004(12)
C8_1 0.164(12) 0.46(3) 0.171(13) -0.097(13) 0.019(8) -0.166(16)
C9_1 0.075(4) 0.157(8) 0.088(4) -0.023(5) 0.000(4) -0.004(5)
C10_1 0.062(4) 0.132(6) 0.071(4) -0.014(4) -0.002(3) -0.002(4)
C11_1 0.063(4) 0.121(6) 0.080(4) -0.003(4) 0.007(3) -0.003(4)
C12_1 0.070(4) 0.135(7) 0.094(5) 0.004(5) 0.013(4) -0.008(4)
C13_1 0.089(5) 0.189(9) 0.090(5) 0.015(6) 0.025(4) 0.005(5)
C14_1 0.110(7) 0.263(13) 0.120(8) 0.052(7) 0.039(5) 0.006(7)
C15_1 0.132(9) 0.36(2) 0.167(12) 0.044(12) 0.043(7) -0.083(12)
C16_1 0.148(12) 0.353(19) 0.173(13) -0.009(12) 0.089(10) 0.005(12)
C17_1 0.197(15) 0.32(2) 0.30(2) 0.180(17) 0.076(12) 0.037(15)
C18_1 0.120(7) 0.186(10) 0.068(5) 0.004(6) 0.018(4) 0.000(6)
C19_1 0.085(5) 0.164(8) 0.073(4) -0.006(5) -0.001(4) -0.001(5)
N20_1 0.071(3) 0.141(6) 0.065(3) -0.009(4) -0.002(3) -0.001(3)
Pt21_1 0.06249(17) 0.1356(3) 0.06465(18) -0.00594(17) -0.00500(12) -0.00671(16)
C22_1 0.077(4) 0.127(6) 0.068(4) -0.006(4) -0.012(3) -0.011(4)
C23_1 0.081(5) 0.130(7) 0.077(5) -0.015(5) 0.000(3) -0.020(5)
C24_1 0.075(4) 0.116(6) 0.080(4) -0.003(4) -0.007(3) -0.013(4)
C25_1 0.073(4) 0.106(6) 0.073(4) -0.002(4) -0.002(3) -0.013(4)
C26_1 0.065(4) 0.096(5) 0.067(4) -0.003(3) -0.010(3) -0.007(3)
N27_1 0.065(3) 0.082(4) 0.073(3) -0.005(3) -0.002(3) 0.002(3)
C28_1 0.065(3) 0.105(5) 0.065(4) -0.004(3) -0.014(3) -0.011(3)
O29_1 0.066(3) 0.103(4) 0.076(3) -0.015(3) -0.008(2) -0.006(2)
N30_1 0.063(3) 0.119(5) 0.092(4) -0.026(4) -0.005(3) -0.005(3)
C31_1 0.090(5) 0.146(8) 0.117(6) -0.054(5) -0.007(5) -0.021(5)
C32_1 0.124(8) 0.222(13) 0.092(5) -0.054(7) -0.004(6) -0.001(9)
C33_1 0.054(3) 0.124(6) 0.095(5) -0.020(4) -0.012(3) -0.013(4)
C34_1 0.095(6) 0.154(9) 0.143(9) -0.009(7) 0.012(6) -0.038(6)
C35_1 0.076(4) 0.126(7) 0.077(5) -0.025(4) 0.004(3) -0.011(4)
C36_1 0.072(4) 0.101(5) 0.073(4) -0.017(4) -0.003(3) -0.010(3)
C37_1 0.075(4) 0.097(5) 0.084(5) -0.019(4) 0.002(3) -0.013(3)
O38_1 0.070(3) 0.100(4) 0.083(3) -0.013(3) 0.003(2) -0.013(3)
N39_1 0.111(5) 0.110(5) 0.140(6) -0.043(5) 0.030(5) -0.036(4)
C40_1 0.117(7) 0.131(9) 0.192(12) -0.055(8) 0.019(7) -0.040(6)
C41_1 0.150(10) 0.213(15) 0.222(17) -0.041(13) -0.018(10) -0.061(11)
C44_1 0.074(4) 0.130(6) 0.073(4) -0.007(5) 0.002(3) -0.002(4)
C43_1 0.28(2) 0.25(2) 0.273(17) -0.127(18) 0.103(17) -0.020(18)
C42_1 0.170(9) 0.146(10) 0.260(14) -0.107(11) 0.105(11) -0.044(8)
C45_1 0.075(5) 0.169(9) 0.090(6) -0.010(6) -0.019(4) -0.010(5)
C46_1 0.069(4) 0.136(7) 0.084(5) -0.015(4) -0.014(3) 0.000(4)
C47_1 0.074(4) 0.126(6) 0.080(5) 0.005(4) -0.014(3) -0.004(4)
C48_1 0.065(4) 0.104(5) 0.079(4) 0.014(4) -0.014(3) -0.005(3)
N49_1 0.057(3) 0.087(4) 0.073(3) 0.000(3) -0.011(2) 0.000(2)
C50_1 0.078(4) 0.112(6) 0.083(5) 0.019(4) -0.018(4) -0.014(4)
O51_1 0.074(3) 0.101(4) 0.093(4) 0.019(3) -0.016(3) -0.018(3)
N52_1 0.115(5) 0.121(6) 0.150(7) 0.053(5) -0.022(5) -0.016(4)
C53_1 0.136(7) 0.151(10) 0.209(13) 0.076(10) -0.002(8) -0.021(7)
C54_1 0.190(15) 0.36(3) 0.25(2) 0.05(2) 0.070(14) -0.008(18)
C55_1 0.151(8) 0.171(11) 0.240(13) 0.108(11) -0.074(10) -0.005(8)
C57_1 0.065(4) 0.113(6) 0.097(5) -0.004(4) -0.010(4) -0.018(4)
C56_1 0.39(3) 0.40(3) 0.245(15) 0.14(2) -0.063(19) 0.15(3)
C58_1 0.065(4) 0.089(4) 0.077(4) -0.007(3) -0.003(3) 0.000(3)
C59_1 0.083(4) 0.097(5) 0.086(5) 0.003(4) 0.007(4) -0.005(4)
O60_1 0.070(3) 0.116(4) 0.077(3) 0.015(3) -0.009(2) -0.005(3)
N61_1 0.076(4) 0.159(7) 0.135(6) 0.040(5) 0.020(4) -0.007(4)
C62_1 0.083(5) 0.189(10) 0.164(10) 0.035(9) 0.018(6) -0.001(6)
C63_1 0.133(10) 0.200(13) 0.29(2) 0.063(13) -0.003(11) -0.072(10)
C64_1 0.44(4) 0.31(3) 0.59(5) 0.18(2) 0.09(4) 0.19(3)
C65_1 0.089(7) 0.251(15) 0.284(16) 0.175(13) 0.009(8) -0.015(8)
Lu66_1 0.06121(17) 0.0905(2) 0.06048(17) -0.00114(14) -0.00780(12) -0.00098(14)
O1_2 0.084(3) 0.105(4) 0.085(3) 0.015(3) -0.010(3) 0.010(3)
P2_2 0.0866(13) 0.0978(15) 0.0856(13) 0.0138(11) -0.0185(10) 0.0022(11)
C3_2 0.105(6) 0.102(5) 0.129(7) 0.010(5) -0.034(5) -0.001(4)
C4_2 0.147(9) 0.119(7) 0.206(12) -0.012(8) -0.056(8) 0.036(6)
C5_2 0.164(11) 0.125(8) 0.272(17) -0.041(10) -0.055(11) 0.032(8)
C6_2 0.186(13) 0.124(9) 0.323(19) -0.075(11) -0.066(13) 0.030(8)
C7_2 0.147(10) 0.141(10) 0.291(17) -0.065(11) -0.072(11) -0.004(7)
C8_2 0.122(7) 0.114(7) 0.195(12) -0.016(7) -0.055(7) 0.005(6)
C9_2 0.084(4) 0.098(5) 0.101(5) 0.017(5) -0.023(3) 0.004(4)
C10_2 0.091(5) 0.133(7) 0.115(6) 0.028(6) -0.019(4) 0.001(5)
C11_2 0.093(5) 0.144(8) 0.159(8) 0.036(8) -0.003(6) -0.008(6)
C12_2 0.099(6) 0.147(9) 0.170(9) 0.038(8) -0.045(6) -0.013(6)
C13_2 0.102(6) 0.149(9) 0.127(7) 0.019(7) -0.049(5) -0.013(6)
C14_2 0.100(5) 0.134(7) 0.104(5) 0.028(6) -0.027(4) -0.006(5)
C15_2 0.093(5) 0.113(5) 0.102(5) 0.030(4) -0.018(4) -0.016(4)
C16_2 0.163(10) 0.140(7) 0.134(8) 0.057(7) -0.010(7) -0.027(7)
C17_2 0.184(13) 0.175(10) 0.156(11) 0.068(9) 0.002(8) -0.060(10)
C18_2 0.185(13) 0.221(12) 0.122(10) 0.045(9) 0.014(8) -0.060(12)
C19_2 0.158(10) 0.182(9) 0.108(8) 0.015(7) 0.015(6) -0.025(8)
C20_2 0.103(6) 0.135(5) 0.091(6) 0.015(5) -0.004(4) -0.022(5)
O21_2 0.171(6) 0.114(4) 0.067(3) 0.003(3) -0.002(4) -0.001(4)
C22_2 0.105(6) 0.134(5) 0.073(5) -0.014(4) 0.011(4) -0.008(5)
C23_2 0.126(8) 0.153(8) 0.083(6) -0.013(5) 0.007(4) -0.004(6)
C24_2 0.129(8) 0.186(9) 0.105(8) -0.024(7) -0.014(6) -0.037(8)
C25_2 0.192(12) 0.156(8) 0.109(8) -0.036(8) -0.016(7) -0.045(9)
C26_2 0.156(9) 0.136(7) 0.107(7) -0.035(6) -0.003(6) -0.019(7)
C27_2 0.114(6) 0.116(5) 0.084(5) -0.020(4) 0.008(4) -0.013(5)
P28_2 0.0922(14) 0.1050(16) 0.0870(14) -0.0221(12) 0.0134(11) -0.0046(12)
O29_2 0.090(3) 0.116(4) 0.086(3) -0.020(3) 0.005(3) 0.009(3)
C30_2 0.117(7) 0.112(5) 0.125(7) -0.012(5) -0.006(5) 0.011(5)
C31_2 0.165(10) 0.133(7) 0.147(10) 0.015(7) 0.014(7) -0.008(7)
C32_2 0.229(15) 0.140(9) 0.178(13) 0.028(9) 0.009(10) 0.003(10)
C33_2 0.234(19) 0.135(10) 0.230(18) 0.017(11) -0.009(11) 0.016(10)
C34_2 0.250(18) 0.124(8) 0.248(19) -0.026(10) 0.024(12) 0.039(11)
C35_2 0.201(12) 0.126(7) 0.198(13) -0.022(8) 0.035(9) 0.041(8)
C36_2 0.111(5) 0.136(7) 0.129(7) -0.039(6) 0.036(4) 0.001(6)
C37_2 0.146(8) 0.167(10) 0.145(7) -0.027(8) 0.061(6) -0.028(8)
C38_2 0.142(10) 0.240(15) 0.199(12) -0.029(13) 0.083(8) -0.006(12)
C39_2 0.122(8) 0.221(14) 0.248(14) -0.046(15) 0.079(9) -0.017(11)
C40_2 0.114(7) 0.200(12) 0.238(12) -0.049(13) 0.043(8) -0.024(9)
C41_2 0.098(6) 0.178(11) 0.184(9) -0.038(9) 0.027(6) -0.025(7)

loop_
_atom_type_symbol
_atom_type_description
_atom_type_scat_dispersion_real
_atom_type_scat_dispersion_imag
_atom_type_scat_source
C C 0.0033 0.0016 'International Tables Vol C Tables 4.2.6.8 and 6.1.1.4'
H H 0.0000 0.0000 'International Tables Vol C Tables 4.2.6.8 and 6.1.1.4'
F F 0.0171 0.0103 'International Tables Vol C Tables 4.2.6.8 and 6.1.1.4'
Lu Lu -0.4720 5.8584 'International Tables Vol C Tables 4.2.6.8 and 6.1.1.4'
N N 0.0061 0.0033 'International Tables Vol C Tables 4.2.6.8 and 6.1.1.4'
O O 0.0106 0.0060 'International Tables Vol C Tables 4.2.6.8 and 6.1.1.4'
P P 0.1023 0.0942 'International Tables Vol C Tables 4.2.6.8 and 6.1.1.4'
Pt Pt -1.7033 8.3905 'International Tables Vol C Tables 4.2.6.8 and 6.1.1.4'
S S 0.1246 0.1234 'International Tables Vol C Tables 4.2.6.8 and 6.1.1.4'

loop_
_geom_angle_atom_site_label_1
_geom_angle_atom_site_label_2
_geom_angle_atom_site_label_3
_geom_angle
_geom_angle_site_symmetry_1
_geom_angle_site_symmetry_3
C2_1 N1_1 C10_1 120.2(7) . .
C2_1 N1_1 Pt21_1 125.0(6) . .
C10_1 N1_1 Pt21_1 114.8(5) . .
N1_1 C2_1 C3_1 120.1(9) . .
N1_1 C2_1 H2_1 120.0 . .
C3_1 C2_1 H2_1 120.0 . .
C2_1 C3_1 C4_1 121.8(9) . .
C2_1 C3_1 H3_1 119.1 . .
C4_1 C3_1 H3_1 119.1 . .
C9_1 C4_1 C3_1 114.5(8) . .
C9_1 C4_1 C5_1 125.2(11) . .
C3_1 C4_1 C5_1 120.3(9) . .
C8_1 C5_1 C6_1 120.4(17) . .
C8_1 C5_1 C4_1 110.0(10) . .
C6_1 C5_1 C4_1 112.4(11) . .
C8_1 C5_1 C7_1 99.3(14) . .
C6_1 C5_1 C7_1 106.0(14) . .
C4_1 C5_1 C7_1 106.9(13) . .
C5_1 C6_1 H6A_1 109.5 . .
C5_1 C6_1 H6AB_1 109.5 . .
H6A_1 C6_1 H6AB_1 109.5 . .
C5_1 C6_1 H6AC_1 109.5 . .
H6A_1 C6_1 H6AC_1 109.5 . .
H6AB_1 C6_1 H6AC_1 109.5 . .
C5_1 C7_1 H7A_1 109.5 . .
C5_1 C7_1 H7AB_1 109.5 . .
H7A_1 C7_1 H7AB_1 109.5 . .
C5_1 C7_1 H7AC_1 109.5 . .
H7A_1 C7_1 H7AC_1 109.5 . .
H7AB_1 C7_1 H7AC_1 109.5 . .
C5_1 C8_1 H8A_1 109.5 . .
C5_1 C8_1 H8AB_1 109.5 . .
H8A_1 C8_1 H8AB_1 109.5 . .
C5_1 C8_1 H8AC_1 109.5 . .
H8A_1 C8_1 H8AC_1 109.5 . .
H8AB_1 C8_1 H8AC_1 109.5 . .
C10_1 C9_1 C4_1 122.7(9) . .
C10_1 C9_1 H9_1 118.7 . .
C4_1 C9_1 H9_1 118.7 . .
N1_1 C10_1 C9_1 120.3(8) . .
N1_1 C10_1 C11_1 115.4(6) . .
C9_1 C10_1 C11_1 124.3(8) . .
C12_1 C11_1 N20_1 121.8(8) . .
C12_1 C11_1 C10_1 124.4(7) . .
N20_1 C11_1 C10_1 113.8(6) . .
C13_1 C12_1 C11_1 120.5(9) . .
C13_1 C12_1 H12_1 119.7 . .
C11_1 C12_1 H12_1 119.7 . .
C18_1 C13_1 C12_1 117.5(9) . .
C18_1 C13_1 C14_1 121.1(10) . .
C12_1 C13_1 C14_1 121.1(10) . .
C13_1 C14_1 C17_1 108.7(10) . .
C13_1 C14_1 C15_1 112.4(9) . .
C17_1 C14_1 C15_1 111.0(10) . .
C13_1 C14_1 C16_1 107.2(11) . .
C17_1 C14_1 C16_1 109.1(9) . .
C15_1 C14_1 C16_1 108.2(9) . .
C14_1 C15_1 H15A_1 109.5 . .
C14_1 C15_1 H15B_1 109.5 . .
H15A_1 C15_1 H15B_1 109.5 . .
C14_1 C15_1 H15C_1 109.5 . .
H15A_1 C15_1 H15C_1 109.5 . .
H15B_1 C15_1 H15C_1 109.5 . .
C14_1 C16_1 H16A_1 109.5 . .
C14_1 C16_1 H16B_1 109.5 . .
H16A_1 C16_1 H16B_1 109.5 . .
C14_1 C16_1 H16C_1 109.5 . .
H16A_1 C16_1 H16C_1 109.5 . .
H16B_1 C16_1 H16C_1 109.5 . .
C14_1 C17_1 H17A_1 109.5 . .
C14_1 C17_1 H17B_1 109.5 . .
H17A_1 C17_1 H17B_1 109.5 . .
C14_1 C17_1 H17C_1 109.5 . .
H17A_1 C17_1 H17C_1 109.5 . .
H17B_1 C17_1 H17C_1 109.5 . .
C13_1 C18_1 C19_1 121.7(9) . .
C13_1 C18_1 H18_1 119.1 . .
C19_1 C18_1 H18_1 119.1 . .
C18_1 C19_1 N20_1 123.4(9) . .
C18_1 C19_1 H19_1 118.3 . .
N20_1 C19_1 H19_1 118.3 . .
C19_1 N20_1 C11_1 115.0(7) . .
C19_1 N20_1 Pt21_1 128.8(6) . .
C11_1 N20_1 Pt21_1 116.2(5) . .
C44_1 Pt21_1 C22_1 89.9(3) . .
C44_1 Pt21_1 N20_1 95.2(3) . .
C22_1 Pt21_1 N20_1 174.5(3) . .
C44_1 Pt21_1 N1_1 173.8(3) . .
C22_1 Pt21_1 N1_1 95.1(3) . .
N20_1 Pt21_1 N1_1 79.7(2) . .
C23_1 C22_1 Pt21_1 173.5(9) . .
C22_1 C23_1 C24_1 175.4(9) . .
C25_1 C24_1 C23_1 121.4(8) . .
C25_1 C24_1 C35_1 115.5(8) . .
C23_1 C24_1 C35_1 123.1(8) . .
C26_1 C25_1 C24_1 122.1(7) . .
C26_1 C25_1 H25_1 118.9 . .
C24_1 C25_1 H25_1 118.9 . .
N27_1 C26_1 C25_1 119.8(7) . .
N27_1 C26_1 C28_1 112.5(6) . .
C25_1 C26_1 C28_1 127.5(7) . .
C36_1 N27_1 C26_1 120.0(6) . .
C36_1 N27_1 Lu66_1 118.2(5) . 3_666
C26_1 N27_1 Lu66_1 116.6(5) . 3_666
O29_1 C28_1 N30_1 121.3(7) . .
O29_1 C28_1 C26_1 115.3(6) . .
N30_1 C28_1 C26_1 123.2(7) . .
C28_1 O29_1 Lu66_1 125.2(5) . 3_666
C28_1 N30_1 C33_1 127.0(7) . .
C28_1 N30_1 C31_1 116.8(6) . .
C33_1 N30_1 C31_1 115.4(6) . .
N30_1 C31_1 C32_1 110.9(9) . .
N30_1 C31_1 H31A_1 109.5 . .
C32_1 C31_1 H31A_1 109.5 . .
N30_1 C31_1 H31B_1 109.5 . .
C32_1 C31_1 H31B_1 109.5 . .
H31A_1 C31_1 H31B_1 108.0 . .
C31_1 C32_1 H32A_1 109.5 . .
C31_1 C32_1 H32B_1 109.5 . .
H32A_1 C32_1 H32B_1 109.5 . .
C31_1 C32_1 H32C_1 109.5 . .
H32A_1 C32_1 H32C_1 109.5 . .
H32B_1 C32_1 H32C_1 109.5 . .
N30_1 C33_1 C34_1 113.1(8) . .
N30_1 C33_1 H33A_1 109.0 . .
C34_1 C33_1 H33A_1 109.0 . .
N30_1 C33_1 H33B_1 109.0 . .
C34_1 C33_1 H33B_1 109.0 . .
H33A_1 C33_1 H33B_1 107.8 . .
C33_1 C34_1 H34A_1 109.5 . .
C33_1 C34_1 H34B_1 109.5 . .
H34A_1 C34_1 H34B_1 109.5 . .
C33_1 C34_1 H34C_1 109.5 . .
H34A_1 C34_1 H34C_1 109.5 . .
H34B_1 C34_1 H34C_1 109.5 . .
C36_1 C35_1 C24_1 120.2(8) . .
C36_1 C35_1 H35_1 119.9 . .
C24_1 C35_1 H35_1 119.9 . .
N27_1 C36_1 C35_1 122.3(7) . .
N27_1 C36_1 C37_1 109.9(7) . .
C35_1 C36_1 C37_1 127.5(7) . .
O38_1 C37_1 N39_1 120.3(7) . .
O38_1 C37_1 C36_1 115.4(7) . .
N39_1 C37_1 C36_1 124.2(7) . .
C37_1 O38_1 Lu66_1 124.8(5) . 3_666
C37_1 N39_1 C40_1 118.8(8) . .
C37_1 N39_1 C42_1 123.4(8) . .
C40_1 N39_1 C42_1 115.5(9) . .
C41_1 C40_1 N39_1 112.8(13) . .
C41_1 C40_1 H40A_1 109.0 . .
N39_1 C40_1 H40A_1 109.0 . .
C41_1 C40_1 H40B_1 109.0 . .
N39_1 C40_1 H40B_1 109.0 . .
H40A_1 C40_1 H40B_1 107.8 . .
C40_1 C41_1 H41A_1 109.5 . .
C40_1 C41_1 H41B_1 109.5 . .
H41A_1 C41_1 H41B_1 109.5 . .
C40_1 C41_1 H41C_1 109.5 . .
H41A_1 C41_1 H41C_1 109.5 . .
H41B_1 C41_1 H41C_1 109.5 . .
C45_1 C44_1 Pt21_1 179.3(10) . .
C42_1 C43_1 H43A_1 109.5 . .
C42_1 C43_1 H43B_1 109.5 . .
H43A_1 C43_1 H43B_1 109.5 . .
C42_1 C43_1 H43C_1 109.5 . .
H43A_1 C43_1 H43C_1 109.5 . .
H43B_1 C43_1 H43C_1 109.5 . .
C43_1 C42_1 N39_1 114.3(15) . .
C43_1 C42_1 H42A_1 108.7 . .
N39_1 C42_1 H42A_1 108.7 . .
C43_1 C42_1 H42B_1 108.7 . .
N39_1 C42_1 H42B_1 108.7 . .
H42A_1 C42_1 H42B_1 107.6 . .
C44_1 C45_1 C46_1 178.8(12) . .
C47_1 C46_1 C57_1 119.8(8) . .
C47_1 C46_1 C45_1 119.9(9) . .
C57_1 C46_1 C45_1 120.3(9) . .
C46_1 C47_1 C48_1 117.9(8) . .
C46_1 C47_1 H47_1 121.1 . .
C48_1 C47_1 H47_1 121.1 . .
N49_1 C48_1 C47_1 122.6(7) . .
N49_1 C48_1 C50_1 111.0(6) . .
C47_1 C48_1 C50_1 125.6(7) . .
C48_1 N49_1 C58_1 119.5(6) . .
C48_1 N49_1 Lu66_1 116.6(4) . .
C58_1 N49_1 Lu66_1 117.4(5) . .
O51_1 C50_1 N52_1 120.9(8) . .
O51_1 C50_1 C48_1 115.7(7) . .
N52_1 C50_1 C48_1 123.4(7) . .
C50_1 O51_1 Lu66_1 124.7(5) . .
C50_1 N52_1 C53_1 118.4(9) . .
C50_1 N52_1 C55_1 123.9(9) . .
C53_1 N52_1 C55_1 115.7(9) . .
C54_1 C53_1 N52_1 111.1(15) . .
C54_1 C53_1 H53A_1 109.4 . .
N52_1 C53_1 H53A_1 109.4 . .
C54_1 C53_1 H53B_1 109.4 . .
N52_1 C53_1 H53B_1 109.4 . .
H53A_1 C53_1 H53B_1 108.0 . .
C53_1 C54_1 H54A_1 109.5 . .
C53_1 C54_1 H54B_1 109.5 . .
H54A_1 C54_1 H54B_1 109.5 . .
C53_1 C54_1 H54C_1 109.5 . .
H54A_1 C54_1 H54C_1 109.5 . .
H54B_1 C54_1 H54C_1 109.5 . .
C56_1 C55_1 N52_1 103.6(13) . .
C56_1 C55_1 H55A_1 111.0 . .
N52_1 C55_1 H55A_1 111.0 . .
C56_1 C55_1 H55B_1 111.0 . .
N52_1 C55_1 H55B_1 111.0 . .
H55A_1 C55_1 H55B_1 109.0 . .
C46_1 C57_1 C58_1 118.9(8) . .
C46_1 C57_1 H57_1 120.6 . .
C58_1 C57_1 H57_1 120.6 . .
C55_1 C56_1 H56A_1 109.5 . .
C55_1 C56_1 H56B_1 109.5 . .
H56A_1 C56_1 H56B_1 109.5 . .
C55_1 C56_1 H56C_1 109.5 . .
H56A_1 C56_1 H56C_1 109.5 . .
H56B_1 C56_1 H56C_1 109.5 . .
N49_1 C58_1 C57_1 121.3(7) . .
N49_1 C58_1 C59_1 110.3(6) . .
C57_1 C58_1 C59_1 128.2(8) . .
O60_1 C59_1 N61_1 122.2(8) . .
O60_1 C59_1 C58_1 115.3(7) . .
N61_1 C59_1 C58_1 122.4(8) . .
C59_1 O60_1 Lu66_1 125.3(5) . .
C59_1 N61_1 C62_1 124.6(9) . .
C59_1 N61_1 C65_1 118.9(8) . .
C62_1 N61_1 C65_1 115.9(8) . .
N61_1 C62_1 C63_1 109.4(11) . .
N61_1 C62_1 H62A_1 109.8 . .
C63_1 C62_1 H62A_1 109.8 . .
N61_1 C62_1 H62B_1 109.8 . .
C63_1 C62_1 H62B_1 109.8 . .
H62A_1 C62_1 H62B_1 108.3 . .
C62_1 C63_1 H63A_1 109.5 . .
C62_1 C63_1 H63B_1 109.5 . .
H63A_1 C63_1 H63B_1 109.5 . .
C62_1 C63_1 H63C_1 109.5 . .
H63A_1 C63_1 H63C_1 109.5 . .
H63B_1 C63_1 H63C_1 109.5 . .
C65_1 C64_1 H64A_1 109.5 . .
C65_1 C64_1 H64B_1 109.5 . .
H64A_1 C64_1 H64B_1 109.5 . .
C65_1 C64_1 H64C_1 109.5 . .
H64A_1 C64_1 H64C_1 109.5 . .
H64B_1 C64_1 H64C_1 109.5 . .
N61_1 C65_1 C64_1 99.8(18) . .
N61_1 C65_1 H65A_1 111.8 . .
C64_1 C65_1 H65A_1 111.8 . .
N61_1 C65_1 H65B_1 111.8 . .
C64_1 C65_1 H65B_1 111.8 . .
H65A_1 C65_1 H65B_1 109.5 . .
O29_2 Lu66_1 O1_2 99.4(2) . .
O29_2 Lu66_1 O51_1 93.1(2) . .
O1_2 Lu66_1 O51_1 151.6(2) . .
O29_2 Lu66_1 O38_1 152.5(2) . 3_666
O1_2 Lu66_1 O38_1 92.6(2) . 3_666
O51_1 Lu66_1 O38_1 87.7(2) . 3_666
O29_2 Lu66_1 O29_1 76.5(2) . 3_666
O1_2 Lu66_1 O29_1 82.6(2) . 3_666
O51_1 Lu66_1 O29_1 75.57(18) . 3_666
O38_1 Lu66_1 O29_1 129.93(17) 3_666 3_666
O29_2 Lu66_1 O60_1 82.5(2) . .
O1_2 Lu66_1 O60_1 76.50(19) . .
O51_1 Lu66_1 O60_1 130.76(17) . .
O38_1 Lu66_1 O60_1 76.32(19) 3_666 .
O29_1 Lu66_1 O60_1 147.41(18) 3_666 .
O29_2 Lu66_1 N49_1 82.9(2) . .
O1_2 Lu66_1 N49_1 140.8(2) . .
O51_1 Lu66_1 N49_1 65.88(19) . .
O38_1 Lu66_1 N49_1 72.34(19) 3_666 .
O29_1 Lu66_1 N49_1 134.90(19) 3_666 .
O60_1 Lu66_1 N49_1 64.90(19) . .
O29_2 Lu66_1 N27_1 141.5(2) . 3_666
O1_2 Lu66_1 N27_1 80.3(2) . 3_666
O51_1 Lu66_1 N27_1 74.2(2) . 3_666
O38_1 Lu66_1 N27_1 64.91(18) 3_666 3_666
O29_1 Lu66_1 N27_1 65.15(19) 3_666 3_666
O60_1 Lu66_1 N27_1 133.4(2) . 3_666
N49_1 Lu66_1 N27_1 121.5(2) . 3_666
P2_2 O1_2 Lu66_1 170.3(4) . .
O1_2 P2_2 C15_2 113.5(4) . .
O1_2 P2_2 C3_2 110.0(4) . .
C15_2 P2_2 C3_2 105.4(5) . .
O1_2 P2_2 C9_2 111.3(4) . .
C15_2 P2_2 C9_2 108.0(4) . .
C3_2 P2_2 C9_2 108.4(5) . .
C8_2 C3_2 C4_2 118.4(11) . .
C8_2 C3_2 P2_2 118.6(8) . .
C4_2 C3_2 P2_2 122.9(8) . .
C5_2 C4_2 C3_2 121.3(13) . .
C5_2 C4_2 H4_2 119.3 . .
C3_2 C4_2 H4_2 119.3 . .
C6_2 C5_2 C4_2 116.5(14) . .
C6_2 C5_2 H5_2 121.7 . .
C4_2 C5_2 H5_2 121.7 . .
C5_2 C6_2 C7_2 124.8(14) . .
C5_2 C6_2 H6_2 117.6 . .
C7_2 C6_2 H6_2 117.6 . .
C8_2 C7_2 C6_2 119.9(13) . .
C8_2 C7_2 H7_2 120.0 . .
C6_2 C7_2 H7_2 120.0 . .
C7_2 C8_2 C3_2 118.6(12) . .
C7_2 C8_2 H8_2 120.7 . .
C3_2 C8_2 H8_2 120.7 . .
C10_2 C9_2 C14_2 117.9(8) . .
C10_2 C9_2 P2_2 119.0(7) . .
C14_2 C9_2 P2_2 123.1(8) . .
C9_2 C10_2 C11_2 124.9(10) . .
C9_2 C10_2 H10_2 117.6 . .
C11_2 C10_2 H10_2 117.6 . .
C10_2 C11_2 C12_2 113.6(11) . .
C10_2 C11_2 H11_2 123.2 . .
C12_2 C11_2 H11_2 123.2 . .
C13_2 C12_2 C11_2 121.6(10) . .
C13_2 C12_2 H12_2 119.2 . .
C11_2 C12_2 H12_2 119.2 . .
C12_2 C13_2 C14_2 120.5(11) . .
C12_2 C13_2 H13_2 119.7 . .
C14_2 C13_2 H13_2 119.7 . .
C13_2 C14_2 C9_2 120.9(11) . .
C13_2 C14_2 H14_2 119.5 . .
C9_2 C14_2 H14_2 119.5 . .
C20_2 C15_2 C16_2 114.8(10) . .
C20_2 C15_2 P2_2 123.6(7) . .
C16_2 C15_2 P2_2 121.6(10) . .
C17_2 C16_2 C15_2 123.3(15) . .
C17_2 C16_2 H16_2 118.3 . .
C15_2 C16_2 H16_2 118.3 . .
C18_2 C17_2 C16_2 119.6(15) . .
C18_2 C17_2 H17_2 120.2 . .
C16_2 C17_2 H17_2 120.2 . .
C17_2 C18_2 C19_2 121.0(15) . .
C17_2 C18_2 H18_2 119.5 . .
C19_2 C18_2 H18_2 119.5 . .
C20_2 C19_2 C18_2 119.6(15) . .
C20_2 C19_2 H19_2 120.2 . .
C18_2 C19_2 H19_2 120.2 . .
C19_2 C20_2 O21_2 122.6(12) . .
C19_2 C20_2 C15_2 121.5(11) . .
O21_2 C20_2 C15_2 115.9(9) . .
C20_2 O21_2 C22_2 120.4(8) . .
C23_2 C22_2 O21_2 123.5(10) . .
C23_2 C22_2 C27_2 120.6(10) . .
O21_2 C22_2 C27_2 115.9(9) . .
C22_2 C23_2 C24_2 119.0(12) . .
C22_2 C23_2 H23_2 120.5 . .
C24_2 C23_2 H23_2 120.5 . .
C25_2 C24_2 C23_2 122.3(12) . .
C25_2 C24_2 H24_2 118.9 . .
C23_2 C24_2 H24_2 118.9 . .
C24_2 C25_2 C26_2 119.3(12) . .
C24_2 C25_2 H25_2 120.4 . .
C26_2 C25_2 H25_2 120.4 . .
C25_2 C26_2 C27_2 120.4(13) . .
C25_2 C26_2 H26_2 119.8 . .
C27_2 C26_2 H26_2 119.8 . .
C26_2 C27_2 C22_2 118.3(10) . .
C26_2 C27_2 P28_2 120.4(9) . .
C22_2 C27_2 P28_2 121.3(7) . .
O29_2 P28_2 C36_2 111.2(4) . .
O29_2 P28_2 C30_2 110.6(5) . .
C36_2 P28_2 C30_2 107.8(6) . .
O29_2 P28_2 C27_2 115.3(4) . .
C36_2 P28_2 C27_2 105.7(5) . .
C30_2 P28_2 C27_2 106.0(5) . .
P28_2 O29_2 Lu66_1 170.6(4) . .
C35_2 C30_2 C31_2 122.6(13) . .
C35_2 C30_2 P28_2 122.5(11) . .
C31_2 C30_2 P28_2 114.8(9) . .
C32_2 C31_2 C30_2 115.0(15) . .
C32_2 C31_2 H31_2 122.5 . .
C30_2 C31_2 H31_2 122.5 . .
C33_2 C32_2 C31_2 123.4(19) . .
C33_2 C32_2 H32_2 118.3 . .
C31_2 C32_2 H32_2 118.3 . .
C34_2 C33_2 C32_2 120.7(19) . .
C34_2 C33_2 H33_2 119.7 . .
C32_2 C33_2 H33_2 119.7 . .
C33_2 C34_2 C35_2 119.3(18) . .
C33_2 C34_2 H34A_2 107.5 . .
C35_2 C34_2 H34A_2 107.5 . .
C33_2 C34_2 H34B_2 107.5 . .
C35_2 C34_2 H34B_2 107.5 . .
H34A_2 C34_2 H34B_2 107.0 . .
C30_2 C35_2 C34_2 118.7(16) . .
C30_2 C35_2 H35_2 120.7 . .
C34_2 C35_2 H35_2 120.7 . .
C37_2 C36_2 C41_2 118.3(11) . .
C37_2 C36_2 P28_2 126.7(10) . .
C41_2 C36_2 P28_2 114.9(9) . .
C38_2 C37_2 C36_2 125.2(16) . .
C38_2 C37_2 H37_2 117.4 . .
C36_2 C37_2 H37_2 117.4 . .
C39_2 C38_2 C37_2 116.5(17) . .
C39_2 C38_2 H38_2 121.8 . .
C37_2 C38_2 H38_2 121.8 . .
C38_2 C39_2 C40_2 125.4(15) . .
C38_2 C39_2 H39_2 117.3 . .
C40_2 C39_2 H39_2 117.3 . .
C41_2 C40_2 C39_2 115.4(16) . .
C41_2 C40_2 H40_2 122.3 . .
C39_2 C40_2 H40_2 122.3 . .
C40_2 C41_2 C36_2 118.9(14) . .
C40_2 C41_2 H41_2 120.6 . .
C36_2 C41_2 H41_2 120.6 . .
O4_3 S1_3 O3_3 119.9(12) . .
O4_3 S1_3 O2_3 120.4(12) . .
O3_3 S1_3 O2_3 105.5(9) . .
O4_3 S1_3 C5_3 105.8(11) . .
O3_3 S1_3 C5_3 105.6(10) . .
O2_3 S1_3 C5_3 96.0(10) . .
F6_3 C5_3 F7_3 127.2(15) . .
F6_3 C5_3 F8_3 119.8(14) . .
F7_3 C5_3 F8_3 111.9(13) . .
F6_3 C5_3 S1_3 91.5(14) . .
F7_3 C5_3 S1_3 97.4(15) . .
F8_3 C5_3 S1_3 91.6(13) . .

loop_
_geom_bond_atom_site_label_1
_geom_bond_atom_site_label_2
_geom_bond_distance
_geom_bond_site_symmetry_2
N1_1 C2_1 1.323(10) .
N1_1 C10_1 1.348(10) .
N1_1 Pt21_1 2.082(6) .
C2_1 C3_1 1.387(12) .
C2_1 H2_1 0.9300 .
C3_1 C4_1 1.407(14) .
C3_1 H3_1 0.9300 .
C4_1 C9_1 1.374(12) .
C4_1 C5_1 1.479(14) .
C5_1 C8_1 1.473(18) .
C5_1 C6_1 1.477(19) .
C5_1 C7_1 1.60(2) .
C6_1 H6A_1 0.9600 .
C6_1 H6AB_1 0.9600 .
C6_1 H6AC_1 0.9600 .
C7_1 H7A_1 0.9600 .
C7_1 H7AB_1 0.9600 .
C7_1 H7AC_1 0.9600 .
C8_1 H8A_1 0.9600 .
C8_1 H8AB_1 0.9600 .
C8_1 H8AC_1 0.9600 .
C9_1 C10_1 1.371(11) .
C9_1 H9_1 0.9300 .
C10_1 C11_1 1.504(11) .
C11_1 C12_1 1.376(11) .
C11_1 N20_1 1.378(10) .
C12_1 C13_1 1.350(13) .
C12_1 H12_1 0.9300 .
C13_1 C18_1 1.342(14) .
C13_1 C14_1 1.536(15) .
C14_1 C17_1 1.542(14) .
C14_1 C15_1 1.547(13) .
C14_1 C16_1 1.567(14) .
C15_1 H15A_1 0.9600 .
C15_1 H15B_1 0.9600 .
C15_1 H15C_1 0.9600 .
C16_1 H16A_1 0.9600 .
C16_1 H16B_1 0.9600 .
C16_1 H16C_1 0.9600 .
C17_1 H17A_1 0.9600 .
C17_1 H17B_1 0.9600 .
C17_1 H17C_1 0.9600 .
C18_1 C19_1 1.342(13) .
C18_1 H18_1 0.9300 .
C19_1 N20_1 1.345(10) .
C19_1 H19_1 0.9300 .
N20_1 Pt21_1 2.033(7) .
Pt21_1 C44_1 1.921(8) .
Pt21_1 C22_1 1.939(9) .
C22_1 C23_1 1.201(11) .
C23_1 C24_1 1.401(12) .
C24_1 C25_1 1.390(11) .
C24_1 C35_1 1.418(12) .
C25_1 C26_1 1.373(10) .
C25_1 H25_1 0.9300 .
C26_1 N27_1 1.355(9) .
C26_1 C28_1 1.482(10) .
N27_1 C36_1 1.328(9) .
N27_1 Lu66_1 2.482(6) 3_666
C28_1 O29_1 1.258(8) .
C28_1 N30_1 1.330(9) .
O29_1 Lu66_1 2.333(5) 3_666
N30_1 C33_1 1.459(8) .
N30_1 C31_1 1.501(9) .
C31_1 C32_1 1.513(13) .
C31_1 H31A_1 0.9700 .
C31_1 H31B_1 0.9700 .
C32_1 H32A_1 0.9600 .
C32_1 H32B_1 0.9600 .
C32_1 H32C_1 0.9600 .
C33_1 C34_1 1.518(12) .
C33_1 H33A_1 0.9700 .
C33_1 H33B_1 0.9700 .
C34_1 H34A_1 0.9600 .
C34_1 H34B_1 0.9600 .
C34_1 H34C_1 0.9600 .
C35_1 C36_1 1.360(11) .
C35_1 H35_1 0.9300 .
C36_1 C37_1 1.511(10) .
C37_1 O38_1 1.248(9) .
C37_1 N39_1 1.337(10) .
O38_1 Lu66_1 2.307(5) 3_666
N39_1 C40_1 1.437(12) .
N39_1 C42_1 1.522(14) .
C40_1 C41_1 1.425(18) .
C40_1 H40A_1 0.9700 .
C40_1 H40B_1 0.9700 .
C41_1 H41A_1 0.9600 .
C41_1 H41B_1 0.9600 .
C41_1 H41C_1 0.9600 .
C44_1 C45_1 1.227(11) .
C43_1 C42_1 1.458(15) .
C43_1 H43A_1 0.9600 .
C43_1 H43B_1 0.9600 .
C43_1 H43C_1 0.9600 .
C42_1 H42A_1 0.9700 .
C42_1 H42B_1 0.9700 .
C45_1 C46_1 1.422(11) .
C46_1 C47_1 1.381(12) .
C46_1 C57_1 1.388(12) .
C47_1 C48_1 1.398(10) .
C47_1 H47_1 0.9300 .
C48_1 N49_1 1.331(9) .
C48_1 C50_1 1.509(11) .
N49_1 C58_1 1.344(9) .
N49_1 Lu66_1 2.477(5) .
C50_1 O51_1 1.248(9) .
C50_1 N52_1 1.305(11) .
O51_1 Lu66_1 2.287(5) .
N52_1 C53_1 1.500(14) .
N52_1 C55_1 1.551(14) .
C53_1 C54_1 1.471(15) .
C53_1 H53A_1 0.9700 .
C53_1 H53B_1 0.9700 .
C54_1 H54A_1 0.9600 .
C54_1 H54B_1 0.9600 .
C54_1 H54C_1 0.9600 .
C55_1 C56_1 1.519(16) .
C55_1 H55A_1 0.9700 .
C55_1 H55B_1 0.9700 .
C57_1 C58_1 1.395(10) .
C57_1 H57_1 0.9300 .
C56_1 H56A_1 0.9600 .
C56_1 H56B_1 0.9600 .
C56_1 H56C_1 0.9600 .
C58_1 C59_1 1.519(11) .
C59_1 O60_1 1.243(9) .
C59_1 N61_1 1.318(11) .
O60_1 Lu66_1 2.336(5) .
N61_1 C62_1 1.501(13) .
N61_1 C65_1 1.527(15) .
C62_1 C63_1 1.536(19) .
C62_1 H62A_1 0.9700 .
C62_1 H62B_1 0.9700 .
C63_1 H63A_1 0.9600 .
C63_1 H63B_1 0.9600 .
C63_1 H63C_1 0.9600 .
C64_1 C65_1 1.60(3) .
C64_1 H64A_1 0.9600 .
C64_1 H64B_1 0.9600 .
C64_1 H64C_1 0.9600 .
C65_1 H65A_1 0.9700 .
C65_1 H65B_1 0.9700 .
Lu66_1 O29_2 2.180(5) .
Lu66_1 O1_2 2.210(5) .
O1_2 P2_2 1.465(6) .
P2_2 C15_2 1.774(10) .
P2_2 C3_2 1.784(11) .
P2_2 C9_2 1.791(9) .
C3_2 C8_2 1.400(13) .
C3_2 C4_2 1.403(14) .
C4_2 C5_2 1.374(17) .
C4_2 H4_2 0.9300 .
C5_2 C6_2 1.314(19) .
C5_2 H5_2 0.9300 .
C6_2 C7_2 1.360(19) .
C6_2 H6_2 0.9300 .
C7_2 C8_2 1.341(17) .
C7_2 H7_2 0.9300 .
C8_2 H8_2 0.9300 .
C9_2 C10_2 1.367(13) .
C9_2 C14_2 1.407(12) .
C10_2 C11_2 1.372(13) .
C10_2 H10_2 0.9300 .
C11_2 C12_2 1.484(17) .
C11_2 H11_2 0.9300 .
C12_2 C13_2 1.344(17) .
C12_2 H12_2 0.9300 .
C13_2 C14_2 1.357(13) .
C13_2 H13_2 0.9300 .
C14_2 H14_2 0.9300 .
C15_2 C20_2 1.410(14) .
C15_2 C16_2 1.430(14) .
C16_2 C17_2 1.363(18) .
C16_2 H16_2 0.9300 .
C17_2 C18_2 1.32(2) .
C17_2 H17_2 0.9300 .
C18_2 C19_2 1.42(2) .
C18_2 H18_2 0.9300 .
C19_2 C20_2 1.365(15) .
C19_2 H19_2 0.9300 .
C20_2 O21_2 1.367(12) .
O21_2 C22_2 1.386(11) .
C22_2 C23_2 1.361(14) .
C22_2 C27_2 1.389(14) .
C23_2 C24_2 1.371(16) .
C23_2 H23_2 0.9300 .
C24_2 C25_2 1.328(18) .
C24_2 H24_2 0.9300 .
C25_2 C26_2 1.382(16) .
C25_2 H25_2 0.9300 .
C26_2 C27_2 1.384(14) .
C26_2 H26_2 0.9300 .
C27_2 P28_2 1.810(10) .
P28_2 O29_2 1.498(6) .
P28_2 C36_2 1.761(11) .
P28_2 C30_2 1.806(12) .
C30_2 C35_2 1.370(16) .
C30_2 C31_2 1.403(16) .
C31_2 C32_2 1.380(18) .
C31_2 H31_2 0.9300 .
C32_2 C33_2 1.36(2) .
C32_2 H32_2 0.9300 .
C33_2 C34_2 1.35(2) .
C33_2 H33_2 0.9300 .
C34_2 C35_2 1.41(2) .
C34_2 H34A_2 0.9700 .
C34_2 H34B_2 0.9700 .
C35_2 H35_2 0.9300 .
C36_2 C37_2 1.366(15) .
C36_2 C41_2 1.456(17) .
C37_2 C38_2 1.365(17) .
C37_2 H37_2 0.9300 .
C38_2 C39_2 1.34(2) .
C38_2 H38_2 0.9300 .
C39_2 C40_2 1.45(2) .
C39_2 H39_2 0.9300 .
C40_2 C41_2 1.424(16) .
C40_2 H40_2 0.9300 .
C41_2 H41_2 0.9300 .
S1_3 O4_3 1.345(14) .
S1_3 O3_3 1.482(13) .
S1_3 O2_3 1.538(14) .
S1_3 C5_3 1.755(19) .
C5_3 F6_3 1.266(17) .
C5_3 F7_3 1.291(17) .
C5_3 F8_3 1.391(16) .

loop_
_platon_squeeze_void_nr
_platon_squeeze_void_average_x
_platon_squeeze_void_average_y
_platon_squeeze_void_average_z
_platon_squeeze_void_volume
_platon_squeeze_void_count_electrons
_platon_squeeze_void_content
1 0.003 -0.048 0.000 2363 410 ' '
2 0.713 -0.024 0.500 2363 409 ' '
3 0.441 0.084 0.720 12 2 ' '
4 0.941 0.415 0.220 11 2 ' '
5 0.059 0.584 0.780 11 2 ' '
6 0.559 0.915 0.280 10 2 ' '
